data_4087874
loop_
_publ_author_name
'Ge, Fang'
'Kehr, Gerald'
'Daniliuc, Constantin G.'
'M\"uck-Lichtenfeld, Christian'
'Erker, Gerhard'

_publ_section_title
;
 Trisubstituted Boroles by 1,1-Carboboration
;
_journal_issue 17
_journal_name_full Organometallics
_journal_page_first 4205
_journal_paper_doi 10.1021/acs.organomet.5b00668
_journal_volume 34
_journal_year 2015
_chemical_formula_sum 'C10 H16 B N'
_chemical_formula_weight 161.05
_space_group_IT_number 14
_space_group_name_Hall '-P 2yn'
_space_group_name_H-M_alt 'P 1 21/n 1'
_symmetry_cell_setting monoclinic
_symmetry_space_group_name_H-M 'P 1 21/n 1'
_atom_sites_solution_hydrogens geom
_atom_sites_solution_primary direct
_atom_sites_solution_secondary difmap
_audit_creation_method SHELXL-97
_cell_angle_alpha 90.00
_cell_angle_beta 103.4210(10)
_cell_angle_gamma 90.00
_cell_formula_units_Z 8
_cell_length_a 7.7036(2)
_cell_length_b 25.5674(6)
_cell_length_c 11.3476(4)
_cell_measurement_reflns_used 5088
_cell_measurement_temperature 223(2)
_cell_measurement_theta_max 28.28
_cell_measurement_theta_min 4.08
_cell_volume 2174.00(11)
_computing_cell_refinement 'Collect (Nonius B.V., 1998)'
_computing_data_collection 'Collect (Nonius B.V., 1998)'
_computing_data_reduction 'Denzo-SMN (Otwinowski & Minor, 1997)'
_computing_molecular_graphics 'XP (BrukerAXS, 2000)'
_computing_publication_material 'SHELXL-97 (Sheldrick, 1997)'
_computing_structure_refinement 'SHELXL-97 (Sheldrick, 1997)'
_computing_structure_solution 'SHELXS-97 (Sheldrick, 1990)'
_diffrn_ambient_temperature 223(2)
_diffrn_measured_fraction_theta_full 0.985
_diffrn_measured_fraction_theta_max 0.985
_diffrn_measurement_device_type 'Nonius KappaCCD APEXII'
_diffrn_measurement_method '\w and \f scans'
_diffrn_radiation_monochromator 'Montel mirror'
_diffrn_radiation_source 'rotating anode Nonius FR591'
_diffrn_radiation_type MoK\a
_diffrn_radiation_wavelength 0.71073
_diffrn_reflns_av_R_equivalents 0.059
_diffrn_reflns_av_sigmaI/netI 0.0439
_diffrn_reflns_limit_h_max 9
_diffrn_reflns_limit_h_min -9
_diffrn_reflns_limit_k_max 30
_diffrn_reflns_limit_k_min -30
_diffrn_reflns_limit_l_max 13
_diffrn_reflns_limit_l_min -5
_diffrn_reflns_number 15469
_diffrn_reflns_theta_full 25.00
_diffrn_reflns_theta_max 25.00
_diffrn_reflns_theta_min 4.12
_exptl_absorpt_coefficient_mu 0.056
_exptl_absorpt_correction_T_max 0.9945
_exptl_absorpt_correction_T_min 0.9901
_exptl_absorpt_correction_type multi-scan
_exptl_absorpt_process_details 'Denzo (Otwinowski, Borek, Majewski & Minor, 2003)'
_exptl_crystal_colour colourless
_exptl_crystal_density_diffrn 0.984
_exptl_crystal_density_method 'not measured'
_exptl_crystal_description prism
_exptl_crystal_F_000 704
_exptl_crystal_size_max 0.18
_exptl_crystal_size_mid 0.12
_exptl_crystal_size_min 0.10
_refine_diff_density_max 0.123
_refine_diff_density_min -0.146
_refine_diff_density_rms 0.030
_refine_ls_extinction_method none
_refine_ls_goodness_of_fit_ref 1.099
_refine_ls_hydrogen_treatment mixed
_refine_ls_matrix_type full
_refine_ls_number_parameters 243
_refine_ls_number_reflns 3774
_refine_ls_number_restraints 6
_refine_ls_restrained_S_all 1.098
_refine_ls_R_factor_all 0.0767
_refine_ls_R_factor_gt 0.0592
_refine_ls_shift/su_max 0.000
_refine_ls_shift/su_mean 0.000
_refine_ls_structure_factor_coef Fsqd
_refine_ls_weighting_details 'calc w=1/[\s^2^(Fo^2^)+(0.0446P)^2^+0.7808P] where P=(Fo^2^+2Fc^2^)/3'
_refine_ls_weighting_scheme calc
_refine_ls_wR_factor_gt 0.1380
_refine_ls_wR_factor_ref 0.1496
_reflns_number_gt 2964
_reflns_number_total 3774
_reflns_threshold_expression >2sigma(I)
_cod_data_source_file om5b00668_si_002.cif
_cod_data_source_block erk7600
_cod_original_sg_symbol_H-M P21/n
_cod_database_code 4087874

loop_
_symmetry_equiv_pos_as_xyz
'x, y, z'
'-x+1/2, y+1/2, -z+1/2'
'-x, -y, -z'
'x-1/2, -y-1/2, z-1/2'

loop_
_atom_site_label
_atom_site_type_symbol
_atom_site_fract_x
_atom_site_fract_y
_atom_site_fract_z
_atom_site_U_iso_or_equiv
_atom_site_adp_type
_atom_site_occupancy
_atom_site_symmetry_multiplicity
_atom_site_calc_flag
_atom_site_refinement_flags
B1A B 0.6661(3) 0.06271(9) 0.6189(2) 0.0445(6) Uani 1 1 d .
N1A N 0.6520(2) 0.05347(7) 0.73658(15) 0.0432(4) Uani 1 1 d .
C1A C 0.5018(3) 0.07540(9) 0.51571(19) 0.0472(5) Uani 1 1 d .
C2A C 0.3845(3) 0.08751(10) 0.4330(2) 0.0583(6) Uani 1 1 d D
H01 H 0.289(3) 0.0976(11) 0.367(2) 0.083(9) Uiso 1 1 d D
C3A C 0.8459(3) 0.06272(9) 0.5808(2) 0.0531(6) Uani 1 1 d .
C4A C 0.9791(4) 0.06269(13) 0.5457(3) 0.0736(8) Uani 1 1 d D
H02 H 1.088(3) 0.0635(12) 0.519(3) 0.105(11) Uiso 1 1 d D
C5A C 0.4756(3) 0.05218(10) 0.7676(2) 0.0553(6) Uani 1 1 d .
H5A H 0.3853 0.0615 0.6932 0.066 Uiso 1 1 calc R
C6A C 0.4315(4) -0.00266(12) 0.8036(3) 0.0801(9) Uani 1 1 d .
H601 H 0.4365 -0.0269 0.7387 0.120 Uiso 1 1 calc R
H602 H 0.3125 -0.0030 0.8185 0.120 Uiso 1 1 calc R
H603 H 0.5173 -0.0131 0.8767 0.120 Uiso 1 1 calc R
C7A C 0.4616(4) 0.09266(12) 0.8635(2) 0.0735(8) Uani 1 1 d .
H701 H 0.5431 0.0836 0.9395 0.110 Uiso 1 1 calc R
H702 H 0.3404 0.0933 0.8746 0.110 Uiso 1 1 calc R
H703 H 0.4922 0.1269 0.8376 0.110 Uiso 1 1 calc R
C8A C 0.8066(3) 0.04333(9) 0.83929(19) 0.0482(5) Uani 1 1 d .
H8A H 0.7574 0.0377 0.9115 0.058 Uiso 1 1 calc R
C9A C 0.9282(3) 0.09087(10) 0.8666(2) 0.0658(7) Uani 1 1 d .
H901 H 0.9819 0.0975 0.7987 0.099 Uiso 1 1 calc R
H902 H 1.0212 0.0843 0.9388 0.099 Uiso 1 1 calc R
H903 H 0.8589 0.1211 0.8796 0.099 Uiso 1 1 calc R
C10A C 0.9049(3) -0.00643(10) 0.8217(2) 0.0611(6) Uani 1 1 d .
H10A H 0.8234 -0.0358 0.8126 0.092 Uiso 1 1 calc R
H10B H 1.0027 -0.0121 0.8917 0.092 Uiso 1 1 calc R
H10C H 0.9516 -0.0032 0.7496 0.092 Uiso 1 1 calc R
B1B B 0.0261(3) 0.18771(9) 0.1325(2) 0.0424(5) Uani 1 1 d .
N1B N -0.0505(2) 0.23182(6) 0.07031(14) 0.0395(4) Uani 1 1 d .
C1B C -0.0776(3) 0.15308(9) 0.2044(2) 0.0493(5) Uani 1 1 d .
C2B C -0.1450(4) 0.12609(10) 0.2663(3) 0.0652(7) Uani 1 1 d D
H03 H -0.197(4) 0.1061(12) 0.320(2) 0.103(11) Uiso 1 1 d D
C3B C 0.2199(3) 0.17003(9) 0.13896(19) 0.0474(5) Uani 1 1 d .
C4B C 0.3665(4) 0.15411(10) 0.1496(2) 0.0635(7) Uani 1 1 d D
H04 H 0.485(3) 0.1422(12) 0.160(3) 0.102(10) Uiso 1 1 d D
C5B C -0.2372(3) 0.24700(9) 0.06803(19) 0.0458(5) Uani 1 1 d .
H5B H -0.2856 0.2201 0.1144 0.055 Uiso 1 1 calc R
C6B C -0.2463(3) 0.29894(10) 0.1309(2) 0.0602(6) Uani 1 1 d .
H611 H -0.1744 0.2972 0.2132 0.090 Uiso 1 1 calc R
H612 H -0.3692 0.3064 0.1325 0.090 Uiso 1 1 calc R
H613 H -0.2012 0.3265 0.0873 0.090 Uiso 1 1 calc R
C7B C -0.3535(3) 0.24653(12) -0.0605(2) 0.0704(7) Uani 1 1 d .
H711 H -0.3129 0.2734 -0.1081 0.106 Uiso 1 1 calc R
H712 H -0.4765 0.2532 -0.0581 0.106 Uiso 1 1 calc R
H713 H -0.3450 0.2126 -0.0971 0.106 Uiso 1 1 calc R
C8B C 0.0436(3) 0.26782(8) 0.00310(18) 0.0446(5) Uani 1 1 d .
H8B H -0.0418 0.2959 -0.0310 0.053 Uiso 1 1 calc R
C9B C 0.2029(3) 0.29407(9) 0.0867(2) 0.0556(6) Uani 1 1 d .
H911 H 0.1643 0.3114 0.1522 0.083 Uiso 1 1 calc R
H912 H 0.2540 0.3196 0.0413 0.083 Uiso 1 1 calc R
H913 H 0.2920 0.2679 0.1199 0.083 Uiso 1 1 calc R
C10B C 0.0948(3) 0.24076(10) -0.1032(2) 0.0588(6) Uani 1 1 d .
H10D H 0.1807 0.2133 -0.0734 0.088 Uiso 1 1 calc R
H10E H 0.1471 0.2661 -0.1485 0.088 Uiso 1 1 calc R
H10F H -0.0108 0.2256 -0.1557 0.088 Uiso 1 1 calc R

loop_
_atom_site_aniso_label
_atom_site_aniso_U_11
_atom_site_aniso_U_22
_atom_site_aniso_U_33
_atom_site_aniso_U_23
_atom_site_aniso_U_13
_atom_site_aniso_U_12
B1A 0.0481(14) 0.0370(12) 0.0474(13) 0.0010(10) 0.0090(11) 0.0016(10)
N1A 0.0399(9) 0.0469(10) 0.0414(9) 0.0009(8) 0.0068(7) -0.0001(8)
C1A 0.0498(12) 0.0480(12) 0.0430(11) -0.0014(10) 0.0094(10) 0.0020(10)
C2A 0.0610(15) 0.0614(15) 0.0495(13) 0.0006(12) 0.0063(12) 0.0026(12)
C3A 0.0550(14) 0.0557(14) 0.0487(12) 0.0102(11) 0.0121(11) 0.0056(11)
C4A 0.0592(17) 0.098(2) 0.0688(17) 0.0187(15) 0.0243(14) 0.0107(15)
C5A 0.0450(12) 0.0723(17) 0.0492(12) 0.0034(12) 0.0123(10) 0.0009(11)
C6A 0.0775(19) 0.083(2) 0.088(2) -0.0047(16) 0.0365(16) -0.0275(16)
C7A 0.0714(17) 0.084(2) 0.0711(17) 0.0013(15) 0.0296(14) 0.0197(15)
C8A 0.0486(12) 0.0510(13) 0.0424(11) 0.0021(10) 0.0055(9) 0.0010(10)
C9A 0.0625(15) 0.0644(16) 0.0623(15) -0.0061(13) -0.0020(12) -0.0121(12)
C10A 0.0630(15) 0.0593(15) 0.0568(14) 0.0086(12) 0.0051(12) 0.0140(12)
B1B 0.0447(13) 0.0416(13) 0.0384(12) -0.0013(10) 0.0043(10) -0.0024(10)
N1B 0.0356(9) 0.0394(9) 0.0415(9) 0.0033(7) 0.0051(7) -0.0014(7)
C1B 0.0495(12) 0.0407(12) 0.0547(13) 0.0054(10) 0.0061(10) 0.0000(10)
C2B 0.0632(16) 0.0575(15) 0.0727(17) 0.0203(14) 0.0115(13) -0.0057(13)
C3B 0.0473(13) 0.0433(12) 0.0481(12) 0.0051(10) 0.0038(10) 0.0012(10)
C4B 0.0541(16) 0.0579(15) 0.0760(17) 0.0100(13) 0.0101(13) 0.0104(13)
C5B 0.0360(11) 0.0463(12) 0.0546(12) 0.0085(10) 0.0097(9) -0.0005(9)
C6B 0.0589(14) 0.0544(15) 0.0733(16) 0.0010(12) 0.0275(12) 0.0050(11)
C7B 0.0413(13) 0.088(2) 0.0733(16) 0.0031(15) -0.0044(12) 0.0054(13)
C8B 0.0427(12) 0.0454(12) 0.0457(11) 0.0101(9) 0.0103(9) 0.0003(9)
C9B 0.0517(13) 0.0462(13) 0.0680(15) 0.0033(11) 0.0122(11) -0.0106(10)
C10B 0.0614(14) 0.0687(17) 0.0478(12) 0.0072(11) 0.0160(11) 0.0002(12)

loop_
_atom_type_symbol
_atom_type_description
_atom_type_scat_dispersion_real
_atom_type_scat_dispersion_imag
_atom_type_scat_source
C C 0.0033 0.0016 'International Tables Vol C Tables 4.2.6.8 and 6.1.1.4'
H H 0.0000 0.0000 'International Tables Vol C Tables 4.2.6.8 and 6.1.1.4'
B B 0.0013 0.0007 'International Tables Vol C Tables 4.2.6.8 and 6.1.1.4'
N N 0.0061 0.0033 'International Tables Vol C Tables 4.2.6.8 and 6.1.1.4'

loop_
_geom_angle_atom_site_label_1
_geom_angle_atom_site_label_2
_geom_angle_atom_site_label_3
_geom_angle
N1A B1A C3A 123.1(2)
N1A B1A C1A 122.2(2)
C3A B1A C1A 114.71(19)
B1A N1A C5A 120.97(18)
B1A N1A C8A 124.00(18)
C5A N1A C8A 115.02(16)
C2A C1A B1A 174.9(2)
C1A C2A H01 178.9(18)
C4A C3A B1A 176.7(3)
C3A C4A H02 178(2)
N1A C5A C6A 111.0(2)
N1A C5A C7A 112.1(2)
C6A C5A C7A 112.1(2)
N1A C5A H5A 107.1
C6A C5A H5A 107.1
C7A C5A H5A 107.1
C5A C6A H601 109.5
C5A C6A H602 109.5
H601 C6A H602 109.5
C5A C6A H603 109.5
H601 C6A H603 109.5
H602 C6A H603 109.5
C5A C7A H701 109.5
C5A C7A H702 109.5
H701 C7A H702 109.5
C5A C7A H703 109.5
H701 C7A H703 109.5
H702 C7A H703 109.5
N1A C8A C10A 112.18(18)
N1A C8A C9A 111.37(18)
C10A C8A C9A 113.2(2)
N1A C8A H8A 106.5
C10A C8A H8A 106.5
C9A C8A H8A 106.5
C8A C9A H901 109.5
C8A C9A H902 109.5
H901 C9A H902 109.5
C8A C9A H903 109.5
H901 C9A H903 109.5
H902 C9A H903 109.5
C8A C10A H10A 109.5
C8A C10A H10B 109.5
H10A C10A H10B 109.5
C8A C10A H10C 109.5
H10A C10A H10C 109.5
H10B C10A H10C 109.5
N1B B1B C3B 123.6(2)
N1B B1B C1B 121.5(2)
C3B B1B C1B 114.79(19)
B1B N1B C5B 121.17(17)
B1B N1B C8B 124.31(17)
C5B N1B C8B 114.52(15)
C2B C1B B1B 174.8(2)
C1B C2B H03 176(2)
C4B C3B B1B 175.5(2)
C3B C4B H04 178(2)
N1B C5B C6B 111.80(17)
N1B C5B C7B 111.51(18)
C6B C5B C7B 112.1(2)
N1B C5B H5B 107.0
C6B C5B H5B 107.0
C7B C5B H5B 107.0
C5B C6B H611 109.5
C5B C6B H612 109.5
H611 C6B H612 109.5
C5B C6B H613 109.5
H611 C6B H613 109.5
H612 C6B H613 109.5
C5B C7B H711 109.5
C5B C7B H712 109.5
H711 C7B H712 109.5
C5B C7B H713 109.5
H711 C7B H713 109.5
H712 C7B H713 109.5
N1B C8B C10B 111.87(18)
N1B C8B C9B 111.83(16)
C10B C8B C9B 112.05(18)
N1B C8B H8B 106.9
C10B C8B H8B 106.9
C9B C8B H8B 106.9
C8B C9B H911 109.5
C8B C9B H912 109.5
H911 C9B H912 109.5
C8B C9B H913 109.5
H911 C9B H913 109.5
H912 C9B H913 109.5
C8B C10B H10D 109.5
C8B C10B H10E 109.5
H10D C10B H10E 109.5
C8B C10B H10F 109.5
H10D C10B H10F 109.5
H10E C10B H10F 109.5

loop_
_geom_bond_atom_site_label_1
_geom_bond_atom_site_label_2
_geom_bond_distance
B1A N1A 1.385(3)
B1A C3A 1.544(3)
B1A C1A 1.546(3)
N1A C5A 1.481(3)
N1A C8A 1.483(3)
C1A C2A 1.183(3)
C2A H01 0.952(19)
C3A C4A 1.185(3)
C4A H02 0.955(19)
C5A C6A 1.521(4)
C5A C7A 1.524(3)
C5A H5A 0.9900
C6A H601 0.9700
C6A H602 0.9700
C6A H603 0.9700
C7A H701 0.9700
C7A H702 0.9700
C7A H703 0.9700
C8A C10A 1.517(3)
C8A C9A 1.522(3)
C8A H8A 0.9900
C9A H901 0.9700
C9A H902 0.9700
C9A H903 0.9700
C10A H10A 0.9700
C10A H10B 0.9700
C10A H10C 0.9700
B1B N1B 1.387(3)
B1B C3B 1.546(3)
B1B C1B 1.546(3)
N1B C5B 1.484(3)
N1B C8B 1.487(2)
C1B C2B 1.186(3)
C2B H03 0.95(2)
C3B C4B 1.179(3)
C4B H04 0.942(19)
C5B C6B 1.517(3)
C5B C7B 1.524(3)
C5B H5B 0.9900
C6B H611 0.9700
C6B H612 0.9700
C6B H613 0.9700
C7B H711 0.9700
C7B H712 0.9700
C7B H713 0.9700
C8B C10B 1.520(3)
C8B C9B 1.522(3)
C8B H8B 0.9900
C9B H911 0.9700
C9B H912 0.9700
C9B H913 0.9700
C10B H10D 0.9700
C10B H10E 0.9700
C10B H10F 0.9700

loop_
_geom_torsion_atom_site_label_1
_geom_torsion_atom_site_label_2
_geom_torsion_atom_site_label_3
_geom_torsion_atom_site_label_4
_geom_torsion
C3A B1A N1A C5A -178.0(2)
C1A B1A N1A C5A 3.7(3)
C3A B1A N1A C8A 0.9(3)
C1A B1A N1A C8A -177.37(19)
N1A B1A C1A C2A 147(3)
C3A B1A C1A C2A -32(3)
N1A B1A C3A C4A 167(5)
C1A B1A C3A C4A -14(5)
B1A N1A C5A C6A 112.3(2)
C8A N1A C5A C6A -66.6(2)
B1A N1A C5A C7A -121.4(2)
C8A N1A C5A C7A 59.6(3)
B1A N1A C8A C10A -63.0(3)
C5A N1A C8A C10A 115.9(2)
B1A N1A C8A C9A 65.0(3)
C5A N1A C8A C9A -116.0(2)
C3B B1B N1B C5B -179.60(19)
C1B B1B N1B C5B -1.4(3)
C3B B1B N1B C8B -0.5(3)
C1B B1B N1B C8B 177.74(19)
N1B B1B C1B C2B -141(3)
C3B B1B C1B C2B 37(3)
N1B B1B C3B C4B 171(3)
C1B B1B C3B C4B -7(3)
B1B N1B C5B C6B 115.4(2)
C8B N1B C5B C6B -63.8(2)
B1B N1B C5B C7B -118.2(2)
C8B N1B C5B C7B 62.6(2)
B1B N1B C8B C10B 64.1(2)
C5B N1B C8B C10B -116.71(19)
B1B N1B C8B C9B -62.5(3)
C5B N1B C8B C9B 116.67(19)
